data_4102257
loop_
_publ_author_name
'Robert R. Knowles'
'Song Lin'
'Eric N. Jacobsen'

_publ_section_title
;
 Enantioselective Thiourea-Catalyzed Cationic Polycyclizations
;
_journal_name_full 'Journal of the American Chemical Society'
_journal_page_first 5030
_journal_page_last 5032
_journal_paper_doi 10.1021/ja101256v
_journal_volume 132
_journal_year 2010
_chemical_absolute_configuration rm
_chemical_formula_sum 'C30 H36 Cl2 N2 O2 S2'
_chemical_formula_weight 591.63
_chemical_name_systematic
; 
 ? 
;
_space_group_IT_number 78
_symmetry_cell_setting tetragonal
_symmetry_space_group_name_Hall 'P 4cw'
_symmetry_space_group_name_H-M 'P 43'
_atom_sites_solution_hydrogens geom
_atom_sites_solution_primary direct
_atom_sites_solution_secondary difmap
_audit_creation_method SHELXL-97
_cell_angle_alpha 90.00
_cell_angle_beta 90.00
_cell_angle_gamma 90.00
_cell_formula_units_Z 4
_cell_length_a 13.024(3)
_cell_length_b 13.024(3)
_cell_length_c 16.759(4)
_cell_measurement_reflns_used 1343
_cell_measurement_temperature 100(2)
_cell_measurement_theta_max 20.26
_cell_measurement_theta_min 2.24
_cell_volume 2842.7(11)
_computing_cell_refinement 'Bruker Saint v7.23A (Bruker, 2005)'
_computing_data_collection 'APEX II (Bruker, 2007)'
_computing_data_reduction 'Bruker Saint v7.23A (Bruker, 2005)'
_computing_molecular_graphics 'Bruker SHELXTL'
_computing_publication_material 'Bruker SHELXTL'
_computing_structure_refinement 'SHELXL-97 (Sheldrick, 1997)'
_computing_structure_solution 'SHELXS-97 (Sheldrick, 1997)'
_diffrn_ambient_temperature 100(2)
_diffrn_measured_fraction_theta_full 0.993
_diffrn_measured_fraction_theta_max 0.993
_diffrn_measurement_device_type 'CCD area detector'
_diffrn_measurement_method 'phi and omega scans'
_diffrn_radiation_monochromator graphite
_diffrn_radiation_source 'fine-focus sealed tube'
_diffrn_radiation_type MoK\a
_diffrn_radiation_wavelength 0.71073
_diffrn_reflns_av_R_equivalents 0.0442
_diffrn_reflns_av_sigmaI/netI 0.0412
_diffrn_reflns_limit_h_max 15
_diffrn_reflns_limit_h_min -16
_diffrn_reflns_limit_k_max 16
_diffrn_reflns_limit_k_min -16
_diffrn_reflns_limit_l_max 20
_diffrn_reflns_limit_l_min -21
_diffrn_reflns_number 21897
_diffrn_reflns_theta_full 26.51
_diffrn_reflns_theta_max 26.51
_diffrn_reflns_theta_min 1.98
_exptl_absorpt_coefficient_mu 0.407
_exptl_absorpt_correction_T_max 0.9839
_exptl_absorpt_correction_T_min 0.9158
_exptl_absorpt_correction_type multi-scan
_exptl_absorpt_process_details 'SADABS (Bruker, 2005)'
_exptl_crystal_colour colorless
_exptl_crystal_density_diffrn 1.382
_exptl_crystal_density_method 'not measured'
_exptl_crystal_description block
_exptl_crystal_F_000 1248
_exptl_crystal_size_max 0.22
_exptl_crystal_size_mid 0.08
_exptl_crystal_size_min 0.04
_refine_diff_density_max 0.278
_refine_diff_density_min -0.212
_refine_diff_density_rms 0.041
_refine_ls_abs_structure_details 'Flack H D (1983), Acta Cryst. A39, 876-881'
_refine_ls_abs_structure_Flack 0.02(4)
_refine_ls_extinction_method none
_refine_ls_goodness_of_fit_ref 1.036
_refine_ls_hydrogen_treatment constr
_refine_ls_matrix_type full
_refine_ls_number_parameters 345
_refine_ls_number_reflns 5832
_refine_ls_number_restraints 1
_refine_ls_restrained_S_all 1.036
_refine_ls_R_factor_all 0.0417
_refine_ls_R_factor_gt 0.0343
_refine_ls_shift/su_max 0.001
_refine_ls_shift/su_mean 0.000
_refine_ls_structure_factor_coef Fsqd
_refine_ls_weighting_details 'calc w=1/[\s^2^(Fo^2^)+(0.0415P)^2^+0.2565P] where P=(Fo^2^+2Fc^2^)/3'
_refine_ls_weighting_scheme calc
_refine_ls_wR_factor_gt 0.0771
_refine_ls_wR_factor_ref 0.0809
_reflns_number_gt 5201
_reflns_number_total 5832
_reflns_threshold_expression >2sigma(I)
_cod_data_source_file ja101256v_si_001.cif
_cod_data_source_block SL-Chlorothiophene
_cod_depositor_comments
;
The following automatic conversions were performed:

'_exptl_absorpt_correction_type' value 'MULTI-SCAN' changed to
'multi-scan' according to the built-in table from CIF Core dictionary
named 'cif_core.dic' version 2.4.1 from 2010-06-29.

Automatic conversion script
Id: cif_fix_values 1715 2011-07-08 13:25:40Z adriana 
;
_cod_original_cell_volume 2842.6(12)
_cod_database_code 4102257

loop_
_symmetry_equiv_pos_as_xyz
'x, y, z'
'-y, x, z+3/4'
'-x, -y, z+1/2'
'y, -x, z+1/4'

loop_
_atom_site_label
_atom_site_type_symbol
_atom_site_fract_x
_atom_site_fract_y
_atom_site_fract_z
_atom_site_U_iso_or_equiv
_atom_site_adp_type
_atom_site_occupancy
_atom_site_symmetry_multiplicity
_atom_site_calc_flag
_atom_site_refinement_flags
Cl2 Cl 0.16494(5) 1.34639(5) 0.11270(4) 0.03588(15) Uani 1 1 d .
S2 S 0.04043(5) 1.15522(5) 0.10388(5) 0.03793(17) Uani 1 1 d .
O2 O 0.47522(13) 0.67069(13) 0.22676(10) 0.0305(4) Uani 1 1 d .
N2 N 0.36661(15) 0.77054(14) 0.15387(11) 0.0236(4) Uani 1 1 d .
C21 C 0.15735(18) 1.21497(18) 0.10762(16) 0.0288(5) Uani 1 1 d .
C22 C 0.23664(18) 1.14893(18) 0.10569(15) 0.0257(5) Uani 1 1 d .
H22A H 0.3068 1.1690 0.1069 0.031 Uiso 1 1 calc R
C23 C 0.20254(17) 1.04530(17) 0.10161(14) 0.0247(5) Uani 1 1 d .
C24 C 0.27225(17) 0.95302(17) 0.09501(13) 0.0224(5) Uani 1 1 d .
C25 C 0.35811(17) 0.95802(18) 0.15690(14) 0.0236(5) Uani 1 1 d .
H25A H 0.4002 1.0200 0.1470 0.028 Uiso 1 1 calc R
H25B H 0.3275 0.9645 0.2107 0.028 Uiso 1 1 calc R
C26 C 0.42692(17) 0.86385(17) 0.15480(14) 0.0243(5) Uani 1 1 d .
H26A H 0.4709 0.8664 0.1066 0.029 Uiso 1 1 calc R
H26B H 0.4723 0.8639 0.2022 0.029 Uiso 1 1 calc R
C27 C 0.39714(19) 0.68207(19) 0.18792(14) 0.0270(5) Uani 1 1 d .
C28 C 0.31947(19) 0.60042(19) 0.16715(16) 0.0299(6) Uani 1 1 d .
H28A H 0.3013 0.5591 0.2146 0.036 Uiso 1 1 calc R
H28B H 0.3461 0.5542 0.1251 0.036 Uiso 1 1 calc R
C29 C 0.22712(19) 0.66146(19) 0.13726(17) 0.0316(6) Uani 1 1 d .
H29A H 0.1905 0.6237 0.0946 0.038 Uiso 1 1 calc R
H29B H 0.1786 0.6760 0.1813 0.038 Uiso 1 1 calc R
C30 C 0.27396(17) 0.76036(17) 0.10512(15) 0.0247(5) Uani 1 1 d .
H30A H 0.2936 0.7507 0.0479 0.030 Uiso 1 1 calc R
C31 C 0.20923(17) 0.85597(17) 0.11349(15) 0.0252(5) Uani 1 1 d .
H31A H 0.1888 0.8605 0.1709 0.030 Uiso 1 1 calc R
C32 C 0.11034(19) 0.8521(2) 0.06544(18) 0.0360(6) Uani 1 1 d .
H32A H 0.0759 0.7852 0.0740 0.043 Uiso 1 1 calc R
H32B H 0.1262 0.8587 0.0079 0.043 Uiso 1 1 calc R
C33 C 0.03891(19) 0.93929(19) 0.0912(2) 0.0432(7) Uani 1 1 d .
H33A H -0.0163 0.9483 0.0512 0.052 Uiso 1 1 calc R
H33B H 0.0067 0.9222 0.1430 0.052 Uiso 1 1 calc R
C34 C 0.09941(19) 1.03675(18) 0.09873(17) 0.0321(6) Uani 1 1 d .
C35 C 0.31860(19) 0.95386(19) 0.01092(14) 0.0272(5) Uani 1 1 d .
H35A H 0.3634 1.0138 0.0050 0.041 Uiso 1 1 calc R
H35B H 0.2633 0.9572 -0.0287 0.041 Uiso 1 1 calc R
H35C H 0.3587 0.8911 0.0027 0.041 Uiso 1 1 calc R
Cl1 Cl 0.88691(4) 0.26935(5) 0.35104(5) 0.03937(17) Uani 1 1 d .
S1 S 0.71581(5) 0.13331(4) 0.30402(4) 0.02629(14) Uani 1 1 d .
O1 O 0.17238(13) 0.52277(13) 0.32994(11) 0.0340(4) Uani 1 1 d .
N1 N 0.28904(13) 0.39792(14) 0.35845(12) 0.0226(4) Uani 1 1 d .
C1 C 0.75783(16) 0.24300(18) 0.34913(15) 0.0259(5) Uani 1 1 d .
C2 C 0.68231(17) 0.30215(17) 0.37747(13) 0.0229(5) Uani 1 1 d .
H2A H 0.6927 0.3652 0.4048 0.027 Uiso 1 1 calc R
C3 C 0.58441(16) 0.25842(16) 0.36146(14) 0.0210(5) Uani 1 1 d .
C4 C 0.48336(17) 0.30426(17) 0.38708(13) 0.0219(5) Uani 1 1 d .
C5 C 0.47565(16) 0.41780(16) 0.36628(15) 0.0216(5) Uani 1 1 d .
H5A H 0.4887 0.4267 0.3085 0.026 Uiso 1 1 calc R
H5B H 0.5295 0.4559 0.3957 0.026 Uiso 1 1 calc R
C6 C 0.37096(17) 0.46357(18) 0.38658(15) 0.0256(5) Uani 1 1 d .
H6A H 0.3651 0.4722 0.4451 0.031 Uiso 1 1 calc R
H6B H 0.3646 0.5322 0.3616 0.031 Uiso 1 1 calc R
C7 C 0.19638(18) 0.43269(18) 0.33641(14) 0.0261(5) Uani 1 1 d .
C8 C 0.12719(18) 0.34168(19) 0.32483(16) 0.0286(5) Uani 1 1 d .
H8A H 0.0877 0.3478 0.2746 0.034 Uiso 1 1 calc R
H8B H 0.0786 0.3347 0.3699 0.034 Uiso 1 1 calc R
C9 C 0.20041(17) 0.25097(19) 0.32156(16) 0.0302(6) Uani 1 1 d .
H9A H 0.2201 0.2351 0.2658 0.036 Uiso 1 1 calc R
H9B H 0.1691 0.1892 0.3459 0.036 Uiso 1 1 calc R
C10 C 0.29301(17) 0.28706(17) 0.36974(14) 0.0230(5) Uani 1 1 d .
H10A H 0.2828 0.2702 0.4274 0.028 Uiso 1 1 calc R
C11 C 0.39636(16) 0.24784(16) 0.34220(14) 0.0227(5) Uani 1 1 d .
H11A H 0.4030 0.2674 0.2847 0.027 Uiso 1 1 calc R
C12 C 0.40738(18) 0.13137(17) 0.34588(16) 0.0288(5) Uani 1 1 d .
H12A H 0.4119 0.1089 0.4022 0.035 Uiso 1 1 calc R
H12B H 0.3464 0.0985 0.3215 0.035 Uiso 1 1 calc R
C13 C 0.50337(18) 0.09893(18) 0.30137(16) 0.0294(5) Uani 1 1 d .
H13A H 0.5206 0.0270 0.3150 0.035 Uiso 1 1 calc R
H13B H 0.4910 0.1027 0.2432 0.035 Uiso 1 1 calc R
C14 C 0.59012(18) 0.16692(17) 0.32300(13) 0.0235(5) Uani 1 1 d .
C15 C 0.47703(18) 0.2911(2) 0.47779(14) 0.0294(6) Uani 1 1 d .
H15A H 0.5356 0.3255 0.5029 0.044 Uiso 1 1 calc R
H15B H 0.4785 0.2178 0.4911 0.044 Uiso 1 1 calc R
H15C H 0.4130 0.3215 0.4974 0.044 Uiso 1 1 calc R

loop_
_atom_site_aniso_label
_atom_site_aniso_U_11
_atom_site_aniso_U_22
_atom_site_aniso_U_33
_atom_site_aniso_U_23
_atom_site_aniso_U_13
_atom_site_aniso_U_12
Cl2 0.0452(4) 0.0269(3) 0.0355(3) 0.0026(3) 0.0021(3) 0.0049(3)
S2 0.0254(3) 0.0326(3) 0.0559(4) 0.0048(3) 0.0028(3) 0.0067(3)
O2 0.0311(10) 0.0327(10) 0.0277(9) -0.0013(8) -0.0016(8) 0.0083(8)
N2 0.0234(10) 0.0266(10) 0.0208(10) -0.0034(8) -0.0003(8) -0.0006(8)
C21 0.0315(13) 0.0303(12) 0.0245(12) 0.0013(11) 0.0046(11) 0.0013(10)
C22 0.0256(12) 0.0303(12) 0.0211(12) 0.0001(11) 0.0018(11) -0.0003(9)
C23 0.0246(12) 0.0288(12) 0.0207(12) 0.0005(10) 0.0011(10) 0.0005(9)
C24 0.0198(11) 0.0247(11) 0.0226(12) -0.0031(10) 0.0005(10) 0.0006(9)
C25 0.0241(12) 0.0272(12) 0.0194(12) -0.0020(10) -0.0022(9) -0.0020(9)
C26 0.0222(12) 0.0276(12) 0.0232(12) -0.0019(10) -0.0008(10) -0.0022(9)
C27 0.0305(13) 0.0294(13) 0.0210(12) -0.0020(10) 0.0077(10) 0.0069(10)
C28 0.0322(14) 0.0275(13) 0.0300(14) 0.0003(11) 0.0047(11) -0.0003(10)
C29 0.0272(13) 0.0277(13) 0.0401(15) -0.0008(11) -0.0016(11) -0.0049(10)
C30 0.0229(11) 0.0258(12) 0.0253(12) -0.0038(11) 0.0004(10) -0.0022(9)
C31 0.0198(11) 0.0276(12) 0.0281(13) -0.0039(11) 0.0026(10) -0.0019(9)
C32 0.0257(13) 0.0297(13) 0.0527(17) -0.0010(12) -0.0079(13) -0.0024(11)
C33 0.0217(13) 0.0344(14) 0.073(2) 0.0024(15) -0.0033(14) -0.0003(11)
C34 0.0275(13) 0.0288(13) 0.0402(16) 0.0021(12) 0.0000(12) 0.0025(10)
C35 0.0285(13) 0.0300(13) 0.0231(12) -0.0019(10) -0.0002(10) 0.0014(10)
Cl1 0.0196(3) 0.0408(4) 0.0577(4) 0.0075(3) 0.0036(3) 0.0013(2)
S1 0.0263(3) 0.0264(3) 0.0261(3) 0.0033(3) 0.0045(2) 0.0073(3)
O1 0.0278(9) 0.0326(10) 0.0416(11) -0.0013(8) 0.0012(8) 0.0070(8)
N1 0.0191(9) 0.0228(9) 0.0258(10) -0.0033(9) 0.0020(8) -0.0002(7)
C1 0.0203(11) 0.0311(13) 0.0262(13) 0.0060(11) 0.0004(10) -0.0003(9)
C2 0.0229(12) 0.0231(12) 0.0227(13) 0.0039(9) -0.0012(9) 0.0005(9)
C3 0.0223(11) 0.0226(11) 0.0181(11) 0.0029(10) 0.0006(9) 0.0012(9)
C4 0.0198(11) 0.0253(12) 0.0207(12) -0.0008(9) -0.0009(9) 0.0001(9)
C5 0.0188(11) 0.0223(11) 0.0237(12) -0.0010(10) 0.0016(9) 0.0000(9)
C6 0.0242(12) 0.0244(12) 0.0283(13) -0.0057(10) -0.0014(10) 0.0024(10)
C7 0.0239(12) 0.0300(13) 0.0243(12) 0.0002(10) 0.0037(10) 0.0027(10)
C8 0.0192(12) 0.0347(14) 0.0319(14) 0.0029(11) 0.0003(10) -0.0005(10)
C9 0.0202(12) 0.0312(13) 0.0393(15) 0.0003(11) -0.0042(10) -0.0052(10)
C10 0.0218(11) 0.0246(12) 0.0224(12) 0.0023(10) -0.0010(9) -0.0030(9)
C11 0.0207(11) 0.0219(11) 0.0254(13) -0.0007(10) -0.0002(10) -0.0012(9)
C12 0.0275(12) 0.0230(12) 0.0359(15) 0.0022(11) -0.0028(11) -0.0029(9)
C13 0.0304(13) 0.0247(12) 0.0331(14) -0.0019(11) -0.0011(11) -0.0005(10)
C14 0.0226(12) 0.0257(12) 0.0221(12) 0.0056(10) 0.0020(9) 0.0050(9)
C15 0.0249(12) 0.0408(15) 0.0226(13) -0.0004(11) -0.0005(10) 0.0069(11)

loop_
_atom_type_symbol
_atom_type_description
_atom_type_scat_dispersion_real
_atom_type_scat_dispersion_imag
_atom_type_scat_source
C C 0.0033 0.0016 'International Tables Vol C Tables 4.2.6.8 and 6.1.1.4'
H H 0.0000 0.0000 'International Tables Vol C Tables 4.2.6.8 and 6.1.1.4'
Cl Cl 0.1484 0.1585 'International Tables Vol C Tables 4.2.6.8 and 6.1.1.4'
N N 0.0061 0.0033 'International Tables Vol C Tables 4.2.6.8 and 6.1.1.4'
O O 0.0106 0.0060 'International Tables Vol C Tables 4.2.6.8 and 6.1.1.4'
S S 0.1246 0.1234 'International Tables Vol C Tables 4.2.6.8 and 6.1.1.4'

loop_
_geom_angle_atom_site_label_1
_geom_angle_atom_site_label_2
_geom_angle_atom_site_label_3
_geom_angle
C21 S2 C34 90.71(12)
C27 N2 C26 123.6(2)
C27 N2 C30 113.75(19)
C26 N2 C30 121.99(18)
C22 C21 S2 113.06(19)
C22 C21 Cl2 126.5(2)
S2 C21 Cl2 120.43(14)
C21 C22 C23 111.6(2)
C21 C22 H22A 124.2
C23 C22 H22A 124.2
C34 C23 C22 113.0(2)
C34 C23 C24 122.0(2)
C22 C23 C24 124.8(2)
C23 C24 C25 110.89(18)
C23 C24 C35 107.36(19)
C25 C24 C35 109.62(19)
C23 C24 C31 108.56(18)
C25 C24 C31 106.80(18)
C35 C24 C31 113.64(19)
C26 C25 C24 112.45(18)
C26 C25 H25A 109.1
C24 C25 H25A 109.1
C26 C25 H25B 109.1
C24 C25 H25B 109.1
H25A C25 H25B 107.8
N2 C26 C25 110.97(19)
N2 C26 H26A 109.4
C25 C26 H26A 109.4
N2 C26 H26B 109.4
C25 C26 H26B 109.4
H26A C26 H26B 108.0
O2 C27 N2 125.3(2)
O2 C27 C28 126.7(2)
N2 C27 C28 107.9(2)
C27 C28 C29 103.7(2)
C27 C28 H28A 111.0
C29 C28 H28A 111.0
C27 C28 H28B 111.0
C29 C28 H28B 111.0
H28A C28 H28B 109.0
C30 C29 C28 103.93(19)
C30 C29 H29A 111.0
C28 C29 H29A 111.0
C30 C29 H29B 111.0
C28 C29 H29B 111.0
H29A C29 H29B 109.0
N2 C30 C31 109.50(18)
N2 C30 C29 102.09(19)
C31 C30 C29 116.1(2)
N2 C30 H30A 109.6
C31 C30 H30A 109.6
C29 C30 H30A 109.6
C30 C31 C32 113.4(2)
C30 C31 C24 111.15(18)
C32 C31 C24 111.9(2)
C30 C31 H31A 106.7
C32 C31 H31A 106.7
C24 C31 H31A 106.7
C31 C32 C33 110.0(2)
C31 C32 H32A 109.7
C33 C32 H32A 109.7
C31 C32 H32B 109.7
C33 C32 H32B 109.7
H32A C32 H32B 108.2
C34 C33 C32 109.4(2)
C34 C33 H33A 109.8
C32 C33 H33A 109.8
C34 C33 H33B 109.8
C32 C33 H33B 109.8
H33A C33 H33B 108.2
C23 C34 C33 126.6(2)
C23 C34 S2 111.57(18)
C33 C34 S2 121.82(18)
C24 C35 H35A 109.5
C24 C35 H35B 109.5
H35A C35 H35B 109.5
C24 C35 H35C 109.5
H35A C35 H35C 109.5
H35B C35 H35C 109.5
C1 S1 C14 90.59(11)
C7 N1 C6 123.64(19)
C7 N1 C10 113.74(18)
C6 N1 C10 121.15(18)
C2 C1 S1 113.82(17)
C2 C1 Cl1 126.80(19)
S1 C1 Cl1 119.33(13)
C1 C2 C3 111.2(2)
C1 C2 H2A 124.4
C3 C2 H2A 124.4
C14 C3 C2 113.1(2)
C14 C3 C4 122.07(19)
C2 C3 C4 124.8(2)
C3 C4 C5 112.15(18)
C3 C4 C15 106.57(18)
C5 C4 C15 109.42(19)
C3 C4 C11 108.24(18)
C5 C4 C11 107.57(18)
C15 C4 C11 112.96(19)
C4 C5 C6 112.78(18)
C4 C5 H5A 109.0
C6 C5 H5A 109.0
C4 C5 H5B 109.0
C6 C5 H5B 109.0
H5A C5 H5B 107.8
N1 C6 C5 110.82(18)
N1 C6 H6A 109.5
C5 C6 H6A 109.5
N1 C6 H6B 109.5
C5 C6 H6B 109.5
H6A C6 H6B 108.1
O1 C7 N1 125.5(2)
O1 C7 C8 126.5(2)
N1 C7 C8 108.0(2)
C7 C8 C9 103.99(19)
C7 C8 H8A 111.0
C9 C8 H8A 111.0
C7 C8 H8B 111.0
C9 C8 H8B 111.0
H8A C8 H8B 109.0
C8 C9 C10 103.7(2)
C8 C9 H9A 111.0
C10 C9 H9A 111.0
C8 C9 H9B 111.0
C10 C9 H9B 111.0
H9A C9 H9B 109.0
N1 C10 C11 109.08(18)
N1 C10 C9 102.03(18)
C11 C10 C9 116.0(2)
N1 C10 H10A 109.8
C11 C10 H10A 109.8
C9 C10 H10A 109.8
C10 C11 C12 114.05(18)
C10 C11 C4 110.08(18)
C12 C11 C4 112.59(18)
C10 C11 H11A 106.5
C12 C11 H11A 106.5
C4 C11 H11A 106.5
C13 C12 C11 109.57(19)
C13 C12 H12A 109.8
C11 C12 H12A 109.8
C13 C12 H12B 109.8
C11 C12 H12B 109.8
H12A C12 H12B 108.2
C14 C13 C12 110.0(2)
C14 C13 H13A 109.7
C12 C13 H13A 109.7
C14 C13 H13B 109.7
C12 C13 H13B 109.7
H13A C13 H13B 108.2
C3 C14 C13 126.9(2)
C3 C14 S1 111.26(17)
C13 C14 S1 121.84(18)
C4 C15 H15A 109.5
C4 C15 H15B 109.5
H15A C15 H15B 109.5
C4 C15 H15C 109.5
H15A C15 H15C 109.5
H15B C15 H15C 109.5

loop_
_geom_bond_atom_site_label_1
_geom_bond_atom_site_label_2
_geom_bond_distance
Cl2 C21 1.717(2)
S2 C21 1.711(3)
S2 C34 1.726(2)
O2 C27 1.216(3)
N2 C27 1.346(3)
N2 C26 1.447(3)
N2 C30 1.463(3)
C21 C22 1.344(3)
C22 C23 1.423(3)
C22 H22A 0.9500
C23 C34 1.349(3)
C23 C24 1.510(3)
C24 C25 1.527(3)
C24 C35 1.533(3)
C24 C31 1.539(3)
C25 C26 1.519(3)
C25 H25A 0.9900
C25 H25B 0.9900
C26 H26A 0.9900
C26 H26B 0.9900
C27 C28 1.508(4)
C28 C29 1.526(4)
C28 H28A 0.9900
C28 H28B 0.9900
C29 C30 1.524(3)
C29 H29A 0.9900
C29 H29B 0.9900
C30 C31 1.510(3)
C30 H30A 1.0000
C31 C32 1.520(3)
C31 H31A 1.0000
C32 C33 1.530(4)
C32 H32A 0.9900
C32 H32B 0.9900
C33 C34 1.499(4)
C33 H33A 0.9900
C33 H33B 0.9900
C35 H35A 0.9800
C35 H35B 0.9800
C35 H35C 0.9800
Cl1 C1 1.716(2)
S1 C1 1.706(2)
S1 C14 1.724(2)
O1 C7 1.219(3)
N1 C7 1.341(3)
N1 C6 1.446(3)
N1 C10 1.457(3)
C1 C2 1.337(3)
C2 C3 1.422(3)
C2 H2A 0.9500
C3 C14 1.357(3)
C3 C4 1.507(3)
C4 C5 1.523(3)
C4 C15 1.532(3)
C4 C11 1.546(3)
C5 C6 1.526(3)
C5 H5A 0.9900
C5 H5B 0.9900
C6 H6A 0.9900
C6 H6B 0.9900
C7 C8 1.502(3)
C8 C9 1.519(3)
C8 H8A 0.9900
C8 H8B 0.9900
C9 C10 1.526(3)
C9 H9A 0.9900
C9 H9B 0.9900
C10 C11 1.512(3)
C10 H10A 1.0000
C11 C12 1.525(3)
C11 H11A 1.0000
C12 C13 1.516(3)
C12 H12A 0.9900
C12 H12B 0.9900
C13 C14 1.481(3)
C13 H13A 0.9900
C13 H13B 0.9900
C15 H15A 0.9800
C15 H15B 0.9800
C15 H15C 0.9800

loop_
_geom_torsion_atom_site_label_1
_geom_torsion_atom_site_label_2
_geom_torsion_atom_site_label_3
_geom_torsion_atom_site_label_4
_geom_torsion
C34 S2 C21 C22 -0.4(2)
C34 S2 C21 Cl2 179.22(18)
S2 C21 C22 C23 -0.5(3)
Cl2 C21 C22 C23 179.90(19)
C21 C22 C23 C34 1.5(3)
C21 C22 C23 C24 177.2(2)
C34 C23 C24 C25 -135.8(2)
C22 C23 C24 C25 48.8(3)
C34 C23 C24 C35 104.4(3)
C22 C23 C24 C35 -70.9(3)
C34 C23 C24 C31 -18.8(3)
C22 C23 C24 C31 165.8(2)
C23 C24 C25 C26 177.22(19)
C35 C24 C25 C26 -64.4(2)
C31 C24 C25 C26 59.1(2)
C27 N2 C26 C25 -147.7(2)
C30 N2 C26 C25 41.9(3)
C24 C25 C26 N2 -48.0(3)
C26 N2 C27 O2 4.1(4)
C30 N2 C27 O2 175.2(2)
C26 N2 C27 C28 -174.2(2)
C30 N2 C27 C28 -3.1(3)
O2 C27 C28 C29 166.2(2)
N2 C27 C28 C29 -15.5(3)
C27 C28 C29 C30 27.0(3)
C27 N2 C30 C31 143.9(2)
C26 N2 C30 C31 -44.8(3)
C27 N2 C30 C29 20.3(3)
C26 N2 C30 C29 -168.5(2)
C28 C29 C30 N2 -28.2(2)
C28 C29 C30 C31 -147.2(2)
N2 C30 C31 C32 -179.4(2)
C29 C30 C31 C32 -64.5(3)
N2 C30 C31 C24 53.5(3)
C29 C30 C31 C24 168.5(2)
C23 C24 C31 C30 178.1(2)
C25 C24 C31 C30 -62.3(2)
C35 C24 C31 C30 58.7(3)
C23 C24 C31 C32 50.2(3)
C25 C24 C31 C32 169.8(2)
C35 C24 C31 C32 -69.1(3)
C30 C31 C32 C33 167.4(2)
C24 C31 C32 C33 -65.9(3)
C31 C32 C33 C34 44.5(3)
C22 C23 C34 C33 177.6(3)
C24 C23 C34 C33 1.7(4)
C22 C23 C34 S2 -1.8(3)
C24 C23 C34 S2 -177.65(18)
C32 C33 C34 C23 -14.6(4)
C32 C33 C34 S2 164.7(2)
C21 S2 C34 C23 1.3(2)
C21 S2 C34 C33 -178.1(3)
C14 S1 C1 C2 0.3(2)
C14 S1 C1 Cl1 -177.47(16)
S1 C1 C2 C3 -0.9(3)
Cl1 C1 C2 C3 176.67(18)
C1 C2 C3 C14 1.2(3)
C1 C2 C3 C4 178.5(2)
C14 C3 C4 C5 -134.2(2)
C2 C3 C4 C5 48.7(3)
C14 C3 C4 C15 106.0(2)
C2 C3 C4 C15 -71.0(3)
C14 C3 C4 C11 -15.7(3)
C2 C3 C4 C11 167.3(2)
C3 C4 C5 C6 176.00(19)
C15 C4 C5 C6 -66.0(2)
C11 C4 C5 C6 57.1(2)
C7 N1 C6 C5 -150.5(2)
C10 N1 C6 C5 44.2(3)
C4 C5 C6 N1 -46.9(3)
C6 N1 C7 O1 7.3(4)
C10 N1 C7 O1 173.6(2)
C6 N1 C7 C8 -170.3(2)
C10 N1 C7 C8 -4.0(3)
O1 C7 C8 C9 167.7(2)
N1 C7 C8 C9 -14.8(3)
C7 C8 C9 C10 26.5(3)
C7 N1 C10 C11 144.0(2)
C6 N1 C10 C11 -49.4(3)
C7 N1 C10 C9 20.8(3)
C6 N1 C10 C9 -172.6(2)
C8 C9 C10 N1 -28.1(2)
C8 C9 C10 C11 -146.6(2)
N1 C10 C11 C12 -176.1(2)
C9 C10 C11 C12 -61.7(3)
N1 C10 C11 C4 56.2(2)
C9 C10 C11 C4 170.64(19)
C3 C4 C11 C10 176.64(18)
C5 C4 C11 C10 -62.0(2)
C15 C4 C11 C10 58.9(3)
C3 C4 C11 C12 48.2(3)
C5 C4 C11 C12 169.6(2)
C15 C4 C11 C12 -69.6(3)
C10 C11 C12 C13 168.2(2)
C4 C11 C12 C13 -65.5(3)
C11 C12 C13 C14 44.8(3)
C2 C3 C14 C13 176.6(2)
C4 C3 C14 C13 -0.8(4)
C2 C3 C14 S1 -1.0(2)
C4 C3 C14 S1 -178.35(17)
C12 C13 C14 C3 -14.2(3)
C12 C13 C14 S1 163.17(17)
C1 S1 C14 C3 0.45(18)
C1 S1 C14 C13 -177.3(2)
